data_1550677
loop_
_publ_author_name
'Mandal, Debdeep'
'Sobottka, Sebastian'
'Dolai, Ramapada'
'Maiti, Avijit'
'Dhara, Debabrata'
'Kalita, Pankaj'
'Narayanan, Ramakirushnan Surya'
'Chandrasekhar, Vadapalli'
'Sarkar, Biprajit'
'Jana, Anukul'

_publ_section_title
;
 Direct Access to 2-Aryl Substituted Pyrrolinium Salts for Carbon Centre
 Based Radicals without Pyrrolidine-2-Ylidene alias
 cyclic(Alkyl)(Amino)Carbene (CAAC) as a Precursor
;
_journal_name_full 'Chemical Science'
_journal_paper_doi 10.1039/C8SC05477K
_journal_year 2019
_chemical_formula_moiety 'C F3 O3 S, C19 H30 N'
_chemical_formula_sum 'C20 H30 F3 N O3 S'
_chemical_formula_weight 421.51
_space_group_crystal_system monoclinic
_space_group_IT_number 15
_space_group_name_Hall '-C 2yc'
_space_group_name_H-M_alt 'C 1 2/c 1'
_symmetry_space_group_name_Hall '-C 2yc'
_symmetry_space_group_name_H-M 'C 1 2/c 1'
_atom_sites_solution_hydrogens geom
_atom_sites_solution_primary dual
_audit_creation_date 2018-04-30
_audit_creation_method
;
Olex2 1.2
(compiled 2018.04.26 svn.r3504 for OlexSys, GUI svn.r5492)
;
_audit_update_record
;
2018-09-16 deposited with the CCDC.    2019-02-28 downloaded from the CCDC.
;
_cell_angle_alpha 90
_cell_angle_beta 93.540(3)
_cell_angle_gamma 90
_cell_formula_units_Z 8
_cell_length_a 33.4373(11)
_cell_length_b 8.2621(2)
_cell_length_c 15.8008(6)
_cell_measurement_reflns_used 10965
_cell_measurement_temperature 293(2)
_cell_measurement_theta_max 28.9170
_cell_measurement_theta_min 3.0870
_cell_volume 4356.8(2)
_computing_cell_refinement 'CrysAlisPro 1.171.39.29d (Rigaku OD, 2017)'
_computing_data_collection 'CrysAlisPro 1.171.39.29d (Rigaku OD, 2017)'
_computing_data_reduction 'CrysAlisPro 1.171.39.29d (Rigaku OD, 2017)'
_computing_molecular_graphics 'Olex2 (Dolomanov et al., 2009)'
_computing_publication_material 'Olex2 (Dolomanov et al., 2009)'
_computing_structure_refinement 'ShelXL (Sheldrick, 2015)'
_computing_structure_solution 'ShelXT (Sheldrick, 2015)'
_diffrn_ambient_temperature 293(2)
_diffrn_detector 'CCD plate'
_diffrn_measured_fraction_theta_full 0.984
_diffrn_measured_fraction_theta_max 0.979
_diffrn_measurement_details
;
List of Runs (angles in degrees, time in seconds):

  # Type    Start    End  Width  t~exp~   \w     \q     \k     \f   Frames
#--------------------------------------------------------------------------
  1  \w     53.00  93.00   0.50    6.12    --    7.20  77.00  30.00   80
  2  \w     69.00  96.00   0.50    6.12    --    7.20  77.00-180.00   54
  3  \w     52.00  90.00   0.50    6.12    --    7.20  77.00 120.00   76
  4  \w    -75.00  43.00   0.50    6.12    --    7.20 -77.00 150.00  236
  5  \w    -61.00 -35.00   0.50    6.12    --   -7.60 -82.00 120.00   52
  6  \w    -75.00  -8.00   0.50    6.12    --   -7.60 -77.00-120.00  134
  7  \w     28.00  61.00   0.50    6.12    --   -7.60  57.00  30.00   66
  8  \w    -37.00  13.00   0.50    6.12    --   -7.60  57.00  30.00  100
  9  \w    -50.00   4.00   0.50    6.12    --   -7.60 -82.00-150.00  108
 10  \w    -60.00  31.00   0.50    6.12    --   -7.60 -82.00 -30.00  182
;
_diffrn_measurement_device 'four-circle diffractometer'
_diffrn_measurement_device_type 'XtaLAB AFC12 (RINC): Kappa single'
_diffrn_measurement_method '\w scans'
_diffrn_orient_matrix_type 'CrysAlisPro convention (1999,Acta A55,543-557)'
_diffrn_orient_matrix_UB_11 -0.0129961000
_diffrn_orient_matrix_UB_12 -0.0618465000
_diffrn_orient_matrix_UB_13 0.0129805000
_diffrn_orient_matrix_UB_21 -0.0066694500
_diffrn_orient_matrix_UB_22 0.0515392500
_diffrn_orient_matrix_UB_23 0.0321602000
_diffrn_orient_matrix_UB_31 -0.0154326000
_diffrn_orient_matrix_UB_32 0.0298386000
_diffrn_orient_matrix_UB_33 -0.0286335000
_diffrn_radiation_monochromator graphite
_diffrn_radiation_probe x-ray
_diffrn_radiation_type MoK\a
_diffrn_radiation_wavelength 0.71073
_diffrn_reflns_av_R_equivalents 0.0851
_diffrn_reflns_av_unetI/netI 0.0589
_diffrn_reflns_Laue_measured_fraction_full 0.984
_diffrn_reflns_Laue_measured_fraction_max 0.979
_diffrn_reflns_limit_h_max 40
_diffrn_reflns_limit_h_min -41
_diffrn_reflns_limit_k_max 10
_diffrn_reflns_limit_k_min -10
_diffrn_reflns_limit_l_max 19
_diffrn_reflns_limit_l_min -16
_diffrn_reflns_number 26737
_diffrn_reflns_point_group_measured_fraction_full 0.984
_diffrn_reflns_point_group_measured_fraction_max 0.979
_diffrn_reflns_theta_full 25.242
_diffrn_reflns_theta_max 26.500
_diffrn_reflns_theta_min 2.832
_diffrn_source 'fine-focus sealed X-ray tube'
_diffrn_source_type 'Enhance (Mo) X-ray Source'
_exptl_absorpt_coefficient_mu 0.193
_exptl_absorpt_correction_T_max 1.00000
_exptl_absorpt_correction_T_min 0.54553
_exptl_absorpt_correction_type multi-scan
_exptl_absorpt_process_details
;
CrysAlisPro 1.171.39.29d (Rigaku Oxford Diffraction, 2017)
Empirical absorption correction using spherical harmonics,
 implemented in SCALE3 ABSPACK scaling algorithm.
;
_exptl_crystal_colour colourless
_exptl_crystal_colour_primary colourless
_exptl_crystal_density_diffrn 1.285
_exptl_crystal_description plate
_exptl_crystal_F_000 1792
_exptl_crystal_size_max 0.45
_exptl_crystal_size_mid 0.327
_exptl_crystal_size_min 0.097
_refine_diff_density_max 0.856
_refine_diff_density_min -0.327
_refine_diff_density_rms 0.066
_refine_ls_extinction_method none
_refine_ls_goodness_of_fit_ref 1.103
_refine_ls_hydrogen_treatment constr
_refine_ls_matrix_type full
_refine_ls_number_parameters 260
_refine_ls_number_reflns 4422
_refine_ls_number_restraints 0
_refine_ls_restrained_S_all 1.103
_refine_ls_R_factor_all 0.0680
_refine_ls_R_factor_gt 0.0588
_refine_ls_shift/su_max 0.001
_refine_ls_shift/su_mean 0.000
_refine_ls_structure_factor_coef Fsqd
_refine_ls_weighting_details 'w=1/[\s^2^(Fo^2^)+(0.0371P)^2^+13.4559P] where P=(Fo^2^+2Fc^2^)/3'
_refine_ls_weighting_scheme calc
_refine_ls_wR_factor_gt 0.1463
_refine_ls_wR_factor_ref 0.1517
_reflns_Friedel_coverage 0.000
_reflns_number_gt 3766
_reflns_number_total 4422
_reflns_threshold_expression 'I > 2\s(I)'
_cod_data_source_file c8sc05477k2.cif
_cod_data_source_block aj0300
_cod_database_code 1550677
_shelx_shelxl_version_number 2017/1
_chemical_oxdiff_formula C20H30F3N1O3S1
_shelx_space_group_comment
;
The symmetry employed for this shelxl refinement is uniquely defined
by the following loop, which should always be used as a source of
symmetry information in preference to the above space-group names.
They are only intended as comments.
;
_shelx_estimated_absorpt_t_max 0.982
_shelx_estimated_absorpt_t_min 0.918
_reflns_odcompleteness_completeness 97.47
_reflns_odcompleteness_iscentric 1
_reflns_odcompleteness_theta 26.32
_olex2_refinement_description
;
1. Fixed Uiso
 At 1.2 times of:
  All C(H) groups, All C(H,H) groups
 At 1.5 times of:
  All C(H,H,H) groups
2.a Ternary CH refined with riding coordinates:
 C13(H13)
2.b Secondary CH2 refined with riding coordinates:
 C3(H3A,H3B), C11(H11A,H11B)
2.c Aromatic/amide H refined with riding coordinates:
 C10(H10), C9(H9), C6(H6), C7(H7)
2.d Idealised Me refined as rotating group:
 C16(H16A,H16B,H16C), C17(H17A,H17B,H17C), C14(H14A,H14B,H14C), C18(H18A,H18B,
 H18C), C15(H15A,H15B,H15C), C19(H19A,H19B,H19C), C12(H12A,H12B,H12C)
;
_olex2_submission_special_instructions 'No special instructions were received'
_oxdiff_exptl_absorpt_empirical_details
;
Empirical correction (ABSPACK) includes:
- Absorption correction using spherical harmonics
- Frame scaling
;
_oxdiff_exptl_absorpt_empirical_full_max 3.502
_oxdiff_exptl_absorpt_empirical_full_min 0.361

loop_
_space_group_symop_operation_xyz
'x, y, z'
'-x, y, -z+1/2'
'x+1/2, y+1/2, z'
'-x+1/2, y+1/2, -z+1/2'
'-x, -y, -z'
'x, -y, z-1/2'
'-x+1/2, -y+1/2, -z'
'x+1/2, -y+1/2, z-1/2'

loop_
_atom_site_label
_atom_site_type_symbol
_atom_site_fract_x
_atom_site_fract_y
_atom_site_fract_z
_atom_site_U_iso_or_equiv
_atom_site_adp_type
_atom_site_occupancy
_atom_site_site_symmetry_order
_atom_site_calc_flag
_atom_site_refinement_flags_posn
S1 S 0.65785(2) 0.13314(7) 0.33129(4) 0.02311(18) Uani 1 1 d .
F1 F 0.58799(5) 0.0238(2) 0.27091(11) 0.0397(4) Uani 1 1 d .
F2 F 0.60631(7) -0.0650(3) 0.39434(14) 0.0679(7) Uani 1 1 d .
F3 F 0.58486(6) 0.1772(3) 0.37910(15) 0.0679(7) Uani 1 1 d .
O2 O 0.67197(7) 0.1790(3) 0.41534(13) 0.0454(6) Uani 1 1 d .
N1 N 0.66381(6) 0.4214(2) 0.63136(12) 0.0175(4) Uani 1 1 d .
O3 O 0.67657(6) -0.0052(3) 0.29683(16) 0.0485(6) Uani 1 1 d .
O1 O 0.65215(7) 0.2655(3) 0.27330(16) 0.0515(6) Uani 1 1 d .
C5 C 0.61289(7) 0.5799(3) 0.54789(15) 0.0194(5) Uani 1 1 d .
C1 C 0.65398(7) 0.5388(3) 0.58069(14) 0.0175(5) Uani 1 1 d .
C4 C 0.70865(7) 0.4069(3) 0.65106(15) 0.0189(5) Uani 1 1 d .
C2 C 0.68987(7) 0.6329(3) 0.55323(15) 0.0196(5) Uani 1 1 d .
C10 C 0.59801(7) 0.5184(3) 0.47037(16) 0.0240(5) Uani 1 1 d .
H10 H 0.613246 0.446089 0.440733 0.029 Uiso 1 1 calc R
C9 C 0.56042(8) 0.5649(3) 0.43737(18) 0.0298(6) Uani 1 1 d .
H9 H 0.550494 0.522515 0.385752 0.036 Uiso 1 1 calc R
C13 C 0.63673(7) 0.2976(3) 0.66739(15) 0.0207(5) Uani 1 1 d .
H13 H 0.653994 0.225593 0.702796 0.025 Uiso 1 1 calc R
C16 C 0.71776(8) 0.4071(3) 0.74674(16) 0.0268(5) Uani 1 1 d .
H16A H 0.704670 0.497548 0.771281 0.040 Uiso 1 1 calc GR
H16B H 0.746173 0.415465 0.758893 0.040 Uiso 1 1 calc GR
H16C H 0.708186 0.308356 0.770340 0.040 Uiso 1 1 calc GR
C6 C 0.59002(8) 0.6903(3) 0.59108(17) 0.0286(6) Uani 1 1 d .
H6 H 0.599900 0.733378 0.642577 0.034 Uiso 1 1 calc R
C17 C 0.72298(8) 0.2510(3) 0.61157(17) 0.0276(6) Uani 1 1 d .
H17A H 0.711366 0.159983 0.638769 0.041 Uiso 1 1 calc GR
H17B H 0.751652 0.244852 0.618853 0.041 Uiso 1 1 calc GR
H17C H 0.714953 0.249844 0.552184 0.041 Uiso 1 1 calc GR
C14 C 0.61674(8) 0.1926(3) 0.59806(16) 0.0252(5) Uani 1 1 d .
H14A H 0.595722 0.252856 0.568301 0.038 Uiso 1 1 calc GR
H14B H 0.605646 0.097993 0.622955 0.038 Uiso 1 1 calc GR
H14C H 0.636207 0.160705 0.559112 0.038 Uiso 1 1 calc GR
C8 C 0.53728(8) 0.6741(3) 0.48015(19) 0.0319(6) Uani 1 1 d .
C18 C 0.69440(8) 0.6023(3) 0.45868(16) 0.0302(6) Uani 1 1 d .
H18A H 0.696353 0.488031 0.448771 0.045 Uiso 1 1 calc GR
H18B H 0.718207 0.654888 0.441594 0.045 Uiso 1 1 calc GR
H18C H 0.671496 0.644838 0.426435 0.045 Uiso 1 1 calc GR
C15 C 0.60774(9) 0.3748(3) 0.72595(18) 0.0318(6) Uani 1 1 d .
H15A H 0.621923 0.450439 0.762889 0.048 Uiso 1 1 calc GR
H15B H 0.595963 0.292308 0.759201 0.048 Uiso 1 1 calc GR
H15C H 0.587036 0.430503 0.692717 0.048 Uiso 1 1 calc GR
C20 C 0.60694(9) 0.0649(3) 0.34517(18) 0.0324(6) Uani 1 1 d .
C7 C 0.55256(8) 0.7353(3) 0.55690(19) 0.0343(6) Uani 1 1 d .
H7 H 0.537347 0.808239 0.586179 0.041 Uiso 1 1 calc R
C19 C 0.68433(9) 0.8147(3) 0.56808(19) 0.0314(6) Uani 1 1 d .
H19A H 0.661909 0.853183 0.532861 0.047 Uiso 1 1 calc GR
H19B H 0.708108 0.871359 0.554115 0.047 Uiso 1 1 calc GR
H19C H 0.679521 0.833303 0.626550 0.047 Uiso 1 1 calc GR
C3 C 0.72417(8) 0.5618(3) 0.61060(19) 0.0308(6) Uani 1 1 d .
H3A H 0.732701 0.639050 0.654287 0.037 Uiso 1 1 calc R
H3B H 0.746892 0.537006 0.577539 0.037 Uiso 1 1 calc R
C11 C 0.49688(8) 0.7285(4) 0.4420(2) 0.0417(8) Uani 1 1 d .
H11A H 0.482729 0.635956 0.417090 0.050 Uiso 1 1 calc R
H11B H 0.481166 0.770935 0.486595 0.050 Uiso 1 1 calc R
C12 C 0.50062(10) 0.8563(5) 0.3752(2) 0.0532(10) Uani 1 1 d .
H12A H 0.515407 0.813690 0.330047 0.080 Uiso 1 1 calc GR
H12B H 0.514443 0.948518 0.399701 0.080 Uiso 1 1 calc GR
H12C H 0.474394 0.888312 0.353273 0.080 Uiso 1 1 calc GR

loop_
_atom_site_aniso_label
_atom_site_aniso_U_11
_atom_site_aniso_U_22
_atom_site_aniso_U_33
_atom_site_aniso_U_23
_atom_site_aniso_U_13
_atom_site_aniso_U_12
S1 0.0242(3) 0.0240(3) 0.0211(3) -0.0034(2) 0.0012(2) -0.0028(2)
F1 0.0329(9) 0.0471(10) 0.0377(9) -0.0164(8) -0.0090(7) -0.0067(7)
F2 0.0644(14) 0.0805(16) 0.0580(13) 0.0281(12) -0.0015(11) -0.0396(12)
F3 0.0311(10) 0.0850(15) 0.0893(17) -0.0591(13) 0.0176(10) -0.0094(10)
O2 0.0379(12) 0.0706(15) 0.0272(11) -0.0170(10) -0.0026(9) -0.0196(11)
N1 0.0176(10) 0.0184(9) 0.0167(9) 0.0009(7) 0.0011(8) -0.0001(7)
O3 0.0343(12) 0.0421(12) 0.0687(16) -0.0246(11) 0.0007(11) 0.0065(9)
O1 0.0527(14) 0.0432(13) 0.0578(15) 0.0227(11) -0.0039(12) -0.0113(11)
C5 0.0198(12) 0.0183(11) 0.0197(12) 0.0059(9) -0.0010(9) 0.0003(9)
C1 0.0217(12) 0.0179(11) 0.0130(11) -0.0011(8) 0.0017(9) -0.0001(9)
C4 0.0156(11) 0.0221(11) 0.0184(11) 0.0013(9) -0.0036(9) 0.0005(9)
C2 0.0197(12) 0.0203(11) 0.0189(11) 0.0035(9) 0.0010(9) -0.0029(9)
C10 0.0231(12) 0.0251(12) 0.0236(13) 0.0014(10) -0.0003(10) -0.0009(10)
C9 0.0257(13) 0.0344(14) 0.0283(14) 0.0082(11) -0.0052(11) -0.0068(11)
C13 0.0231(12) 0.0189(11) 0.0205(12) 0.0057(9) 0.0042(10) -0.0008(9)
C16 0.0263(13) 0.0322(13) 0.0213(13) -0.0010(10) -0.0046(10) 0.0031(10)
C6 0.0265(13) 0.0319(14) 0.0273(14) -0.0015(11) 0.0012(11) 0.0045(11)
C17 0.0217(13) 0.0318(13) 0.0292(14) -0.0062(11) 0.0002(11) 0.0035(10)
C14 0.0257(13) 0.0225(12) 0.0276(13) 0.0025(10) 0.0023(11) -0.0054(10)
C8 0.0195(13) 0.0347(14) 0.0413(16) 0.0168(12) -0.0006(12) 0.0009(11)
C18 0.0292(14) 0.0397(15) 0.0224(13) 0.0005(11) 0.0066(11) -0.0069(11)
C15 0.0360(15) 0.0296(14) 0.0316(14) 0.0023(11) 0.0165(12) -0.0028(11)
C20 0.0342(15) 0.0358(15) 0.0272(14) -0.0118(11) 0.0029(12) -0.0094(12)
C7 0.0247(14) 0.0362(15) 0.0424(17) 0.0033(13) 0.0053(12) 0.0099(11)
C19 0.0337(15) 0.0215(12) 0.0397(16) -0.0008(11) 0.0072(12) -0.0064(11)
C3 0.0220(13) 0.0332(14) 0.0361(15) 0.0112(12) -0.0055(11) -0.0053(11)
C11 0.0214(14) 0.0492(18) 0.0537(19) 0.0192(15) -0.0035(13) 0.0031(12)
C12 0.0297(16) 0.064(2) 0.065(2) 0.0325(19) -0.0030(16) 0.0097(15)

loop_
_atom_type_symbol
_atom_type_description
_atom_type_scat_dispersion_real
_atom_type_scat_dispersion_imag
_atom_type_scat_source
C C 0.0033 0.0016 'International Tables Vol C Tables 4.2.6.8 and 6.1.1.4'
H H 0.0000 0.0000 'International Tables Vol C Tables 4.2.6.8 and 6.1.1.4'
F F 0.0171 0.0103 'International Tables Vol C Tables 4.2.6.8 and 6.1.1.4'
N N 0.0061 0.0033 'International Tables Vol C Tables 4.2.6.8 and 6.1.1.4'
O O 0.0106 0.0060 'International Tables Vol C Tables 4.2.6.8 and 6.1.1.4'
S S 0.1246 0.1234 'International Tables Vol C Tables 4.2.6.8 and 6.1.1.4'

loop_
_exptl_crystal_face_index_h
_exptl_crystal_face_index_k
_exptl_crystal_face_index_l
_exptl_crystal_face_perp_dist
46 2 2 0.0076
-46 -2 -2 0.0853
-34 6 -9 0.1538
-25 0 -18 0.1435
25 -9 -7 0.1159
28 -1 17 0.2141
-24 9 8 0.1610
-8 8 16 0.1884
34 -8 5 0.1539
7 3 -21 0.1210
-46 2 4 0.1215
1 -3 21 0.2891
-3 -11 -4 0.1533
10 6 -18 0.1273

loop_
_geom_angle_atom_site_label_1
_geom_angle_atom_site_label_2
_geom_angle_atom_site_label_3
_geom_angle
O2 S1 C20 103.15(12)
O3 S1 O2 115.98(15)
O3 S1 O1 114.31(16)
O3 S1 C20 103.51(13)
O1 S1 O2 114.49(15)
O1 S1 C20 103.02(14)
C1 N1 C4 113.49(18)
C1 N1 C13 127.8(2)
C13 N1 C4 118.66(18)
C10 C5 C1 120.0(2)
C10 C5 C6 119.5(2)
C6 C5 C1 120.3(2)
N1 C1 C5 126.0(2)
N1 C1 C2 112.8(2)
C5 C1 C2 121.1(2)
N1 C4 C16 109.76(19)
N1 C4 C17 108.38(19)
N1 C4 C3 101.75(18)
C16 C4 C3 111.1(2)
C17 C4 C16 111.0(2)
C17 C4 C3 114.3(2)
C1 C2 C18 108.8(2)
C1 C2 C19 110.7(2)
C1 C2 C3 102.16(19)
C18 C2 C19 109.3(2)
C18 C2 C3 113.4(2)
C19 C2 C3 112.2(2)
C5 C10 H10 120.1
C9 C10 C5 119.8(2)
C9 C10 H10 120.1
C10 C9 H9 119.5
C10 C9 C8 121.1(3)
C8 C9 H9 119.5
N1 C13 H13 106.4
N1 C13 C14 111.37(18)
N1 C13 C15 111.51(19)
C14 C13 H13 106.4
C14 C13 C15 114.2(2)
C15 C13 H13 106.4
C4 C16 H16A 109.5
C4 C16 H16B 109.5
C4 C16 H16C 109.5
H16A C16 H16B 109.5
H16A C16 H16C 109.5
H16B C16 H16C 109.5
C5 C6 H6 120.2
C7 C6 C5 119.7(3)
C7 C6 H6 120.2
C4 C17 H17A 109.5
C4 C17 H17B 109.5
C4 C17 H17C 109.5
H17A C17 H17B 109.5
H17A C17 H17C 109.5
H17B C17 H17C 109.5
C13 C14 H14A 109.5
C13 C14 H14B 109.5
C13 C14 H14C 109.5
H14A C14 H14B 109.5
H14A C14 H14C 109.5
H14B C14 H14C 109.5
C9 C8 C11 120.6(3)
C7 C8 C9 118.5(2)
C7 C8 C11 120.9(3)
C2 C18 H18A 109.5
C2 C18 H18B 109.5
C2 C18 H18C 109.5
H18A C18 H18B 109.5
H18A C18 H18C 109.5
H18B C18 H18C 109.5
C13 C15 H15A 109.5
C13 C15 H15B 109.5
C13 C15 H15C 109.5
H15A C15 H15B 109.5
H15A C15 H15C 109.5
H15B C15 H15C 109.5
F1 C20 S1 111.58(18)
F2 C20 S1 111.7(2)
F2 C20 F1 106.5(2)
F3 C20 S1 112.45(19)
F3 C20 F1 106.7(2)
F3 C20 F2 107.5(2)
C6 C7 H7 119.3
C8 C7 C6 121.4(3)
C8 C7 H7 119.3
C2 C19 H19A 109.5
C2 C19 H19B 109.5
C2 C19 H19C 109.5
H19A C19 H19B 109.5
H19A C19 H19C 109.5
H19B C19 H19C 109.5
C4 C3 H3A 110.1
C4 C3 H3B 110.1
C2 C3 C4 107.8(2)
C2 C3 H3A 110.1
C2 C3 H3B 110.1
H3A C3 H3B 108.5
C8 C11 H11A 109.2
C8 C11 H11B 109.2
H11A C11 H11B 107.9
C12 C11 C8 112.2(2)
C12 C11 H11A 109.2
C12 C11 H11B 109.2
C11 C12 H12A 109.5
C11 C12 H12B 109.5
C11 C12 H12C 109.5
H12A C12 H12B 109.5
H12A C12 H12C 109.5
H12B C12 H12C 109.5

loop_
_geom_bond_atom_site_label_1
_geom_bond_atom_site_label_2
_geom_bond_distance
S1 O2 1.433(2)
S1 O3 1.427(2)
S1 O1 1.432(2)
S1 C20 1.819(3)
F1 C20 1.342(3)
F2 C20 1.325(4)
F3 C20 1.320(3)
N1 C1 1.287(3)
N1 C4 1.517(3)
N1 C13 1.501(3)
C5 C1 1.478(3)
C5 C10 1.390(3)
C5 C6 1.395(3)
C1 C2 1.516(3)
C4 C16 1.524(3)
C4 C17 1.521(3)
C4 C3 1.535(3)
C2 C18 1.532(3)
C2 C19 1.533(3)
C2 C3 1.535(4)
C10 H10 0.9300
C10 C9 1.385(4)
C9 H9 0.9300
C9 C8 1.390(4)
C13 H13 0.9800
C13 C14 1.520(3)
C13 C15 1.521(3)
C16 H16A 0.9600
C16 H16B 0.9600
C16 H16C 0.9600
C6 H6 0.9300
C6 C7 1.384(4)
C17 H17A 0.9600
C17 H17B 0.9600
C17 H17C 0.9600
C14 H14A 0.9600
C14 H14B 0.9600
C14 H14C 0.9600
C8 C7 1.382(4)
C8 C11 1.513(4)
C18 H18A 0.9600
C18 H18B 0.9600
C18 H18C 0.9600
C15 H15A 0.9600
C15 H15B 0.9600
C15 H15C 0.9600
C7 H7 0.9300
C19 H19A 0.9600
C19 H19B 0.9600
C19 H19C 0.9600
C3 H3A 0.9700
C3 H3B 0.9700
C11 H11A 0.9700
C11 H11B 0.9700
C11 C12 1.503(4)
C12 H12A 0.9600
C12 H12B 0.9600
C12 H12C 0.9600

loop_
_exptl_oxdiff_crystal_face_indexfrac_h
_exptl_oxdiff_crystal_face_indexfrac_k
_exptl_oxdiff_crystal_face_indexfrac_l
_exptl_oxdiff_crystal_face_x
_exptl_oxdiff_crystal_face_y
_exptl_oxdiff_crystal_face_z
45.7677 2.0913 2.2272 -0.6952 -0.1258 -0.7077
-45.7640 -1.9743 -2.4728 0.6848 0.1239 0.7182
-34.3161 6.2359 -8.5276 -0.0504 0.2760 0.9598
-25.1528 0.3449 -18.0652 0.0711 -0.3954 0.9157
25.1447 -9.2942 -6.9615 0.1577 -0.8706 -0.4660
27.8408 -1.4851 16.9111 -0.0505 0.2816 -0.9582
-24.0454 9.2991 7.8066 -0.1613 0.8907 0.4250
-7.8510 7.9565 16.0242 -0.1820 0.9778 -0.1003
34.0207 -7.9992 4.9462 0.1168 -0.4801 -0.9053
6.9796 3.0591 -21.0255 -0.5528 -0.5651 0.5856
-46.1065 1.9683 4.0797 0.5304 0.5402 0.6535
1.0465 -3.0553 21.0121 0.4481 0.5113 -0.7090
-3.1779 -10.9939 -3.9979 0.6693 -0.6740 -0.1645
10.0429 6.0535 -18.0284 -0.7389 -0.3348 0.5419
